data_7059993
loop_
_publ_author_name
'Zhou, Chuan-Cong'
'Yan, Hui'
'Liu, Hou-Ting'
'Li, Rong-Yun'
'Lu, Jing'
'Wang, Su-Na'
'Li, Yun-Wu'

_publ_section_title
;
 Proton conductivity studies on five isostructural MOFs with different
 acidity induced by metal cations
;
_journal_issue 41
_journal_name_full 'New Journal of Chemistry'
_journal_page_first 17821
_journal_page_last 17830
_journal_paper_doi 10.1039/D0NJ04179C
_journal_volume 44
_journal_year 2020
_chemical_formula_sum 'C25 H20 Cd1.5 N5 O8'
_chemical_formula_weight 687.06
_space_group_crystal_system monoclinic
_space_group_IT_number 15
_space_group_name_Hall '-C 2yc'
_space_group_name_H-M_alt 'C 1 2/c 1'
_atom_sites_solution_hydrogens mixed
_audit_creation_method SHELXL-2018/3
_audit_update_record
;
2020-09-12 deposited with the CCDC.	2020-09-17 downloaded from the CCDC.
;
_cell_angle_alpha 90
_cell_angle_beta 127.892(17)
_cell_angle_gamma 90
_cell_formula_units_Z 8
_cell_length_a 33.516(3)
_cell_length_b 13.4848(9)
_cell_length_c 16.0485(19)
_cell_measurement_reflns_used 3807
_cell_measurement_temperature 293(2)
_cell_measurement_theta_max 27.5270
_cell_measurement_theta_min 3.3800
_cell_volume 5724.0(16)
_computing_cell_refinement 'CrysAlisPro 1.171.39.35c (Rigaku OD, 2017)'
_computing_data_collection 'CrysAlisPro 1.171.39.35c (Rigaku OD, 2017)'
_computing_data_reduction 'CrysAlisPro 1.171.39.35c (Rigaku OD, 2017)'
_computing_molecular_graphics 'SHELXL-2018/3 (Sheldrick, 2018)'
_computing_publication_material 'SHELXL-2018/3 (Sheldrick, 2018)'
_computing_structure_refinement 'SHELXL-2018/3 (Sheldrick, 2018)'
_computing_structure_solution 'SHELXL-2018/3 (Sheldrick, 2018)'
_diffrn_ambient_temperature 293(2)
_diffrn_detector_area_resol_mean 8.1281
_diffrn_measured_fraction_theta_full 0.997
_diffrn_measured_fraction_theta_max 0.997
_diffrn_measurement_device_type 'Xcalibur, Eos, Gemini'
_diffrn_measurement_method '\w scans'
_diffrn_radiation_type MoK\a
_diffrn_radiation_wavelength 0.71073
_diffrn_reflns_av_R_equivalents 0.0460
_diffrn_reflns_av_unetI/netI 0.0568
_diffrn_reflns_Laue_measured_fraction_full 0.997
_diffrn_reflns_Laue_measured_fraction_max 0.997
_diffrn_reflns_limit_h_max 25
_diffrn_reflns_limit_h_min -39
_diffrn_reflns_limit_k_max 13
_diffrn_reflns_limit_k_min -16
_diffrn_reflns_limit_l_max 19
_diffrn_reflns_limit_l_min -17
_diffrn_reflns_number 13918
_diffrn_reflns_point_group_measured_fraction_full 0.997
_diffrn_reflns_point_group_measured_fraction_max 0.997
_diffrn_reflns_theta_full 25.010
_diffrn_reflns_theta_max 25.010
_diffrn_reflns_theta_min 2.642
_diffrn_source 'fine-focus sealed X-ray tube'
_exptl_absorpt_coefficient_mu 1.178
_exptl_absorpt_correction_T_max 1.00000
_exptl_absorpt_correction_T_min 0.96539
_exptl_absorpt_correction_type multi-scan
_exptl_absorpt_process_details
;
CrysAlisPro 1.171.40.53 (Rigaku Oxford Diffraction, 2019)
Empirical absorption correction using spherical harmonics,
 implemented in SCALE3 ABSPACK scaling algorithm.
;
_exptl_crystal_colour colorless
_exptl_crystal_density_diffrn 1.595
_exptl_crystal_description block
_exptl_crystal_F_000 2728
_exptl_crystal_size_max 0.120
_exptl_crystal_size_mid 0.110
_exptl_crystal_size_min 0.110
_refine_diff_density_max 0.893
_refine_diff_density_min -1.004
_refine_diff_density_rms 0.114
_refine_ls_extinction_method none
_refine_ls_goodness_of_fit_ref 1.048
_refine_ls_hydrogen_treatment constr
_refine_ls_matrix_type full
_refine_ls_number_parameters 453
_refine_ls_number_reflns 5024
_refine_ls_number_restraints 1473
_refine_ls_restrained_S_all 1.015
_refine_ls_R_factor_all 0.0692
_refine_ls_R_factor_gt 0.0461
_refine_ls_shift/su_max 0.001
_refine_ls_shift/su_mean 0.000
_refine_ls_structure_factor_coef Fsqd
_refine_ls_weighting_details 'w=1/[\s^2^(Fo^2^)+(0.0694P)^2^+12.1432P] where P=(Fo^2^+2Fc^2^)/3'
_refine_ls_weighting_scheme calc
_refine_ls_wR_factor_gt 0.1172
_refine_ls_wR_factor_ref 0.1315
_reflns_Friedel_coverage 0.000
_reflns_number_gt 3793
_reflns_number_total 5024
_reflns_threshold_expression 'I > 2\s(I)'
_cod_data_source_file d0nj04179c2.cif
_cod_data_source_block exp_10815
_cod_depositor_comments 'Adding full bibliography for 7059993--7059997.cif.'
_cod_original_cell_volume 5724.0(14)
_cod_original_sg_symbol_H-M 'C 2/c'
_cod_original_formula_sum 'C25 H20 Cd1.50 N5 O8'
_cod_database_code 7059993
_shelx_shelxl_version_number 2018/3
_shelx_space_group_comment
;
The symmetry employed for this shelxl refinement is uniquely defined
by the following loop, which should always be used as a source of
symmetry information in preference to the above space-group names.
They are only intended as comments.
;
_shelx_estimated_absorpt_t_min 0.872
_shelx_estimated_absorpt_t_max 0.881

loop_
_space_group_symop_operation_xyz
'x, y, z'
'-x, y, -z+1/2'
'x+1/2, y+1/2, z'
'-x+1/2, y+1/2, -z+1/2'
'-x, -y, -z'
'x, -y, z-1/2'
'-x+1/2, -y+1/2, -z'
'x+1/2, -y+1/2, z-1/2'

loop_
_atom_site_label
_atom_site_type_symbol
_atom_site_fract_x
_atom_site_fract_y
_atom_site_fract_z
_atom_site_U_iso_or_equiv
_atom_site_adp_type
_atom_site_occupancy
_atom_site_site_symmetry_order
_atom_site_calc_flag
_atom_site_refinement_flags_posn
_atom_site_refinement_flags_adp
_atom_site_refinement_flags_occupancy
_atom_site_disorder_assembly
_atom_site_disorder_group
Cd1 Cd 0.34856(2) 0.88917(3) 0.54547(3) 0.03627(16) Uani 1 1 d D U . . .
Cd2 Cd 0.250000 0.750000 0.500000 0.02677(17) Uani 1 2 d S U P B .
N1 N 0.40792(18) 0.9360(5) 0.5297(5) 0.0749(18) Uani 1 1 d D U . . .
N2 N 0.52500(17) 0.6272(4) 1.0537(4) 0.0448(13) Uani 1 1 d . U . . .
N3 N 0.49495(18) 0.5394(4) 1.1214(4) 0.0505(14) Uani 1 1 d . U . . .
N4 N 0.54484(19) 0.5155(5) 1.1760(4) 0.0514(14) Uani 1 1 d . U . . .
O1 O 0.32510(13) 0.8193(3) 0.6397(3) 0.0375(9) Uani 1 1 d . U . . .
O2 O 0.40691(14) 0.8190(3) 0.7217(3) 0.0457(11) Uani 1 1 d . U . . .
O3 O 0.72971(16) 0.3987(3) 1.4195(3) 0.0463(11) Uani 1 1 d . U . . .
O4 O 0.78321(16) 0.4461(4) 1.3889(4) 0.0655(14) Uani 1 1 d . U . . .
O5 O 0.72470(14) 0.6830(3) 1.0942(3) 0.0444(11) Uani 1 1 d . U . . .
O6 O 0.64524(16) 0.7332(4) 0.9981(4) 0.0544(12) Uani 1 1 d . U . . .
O8 O 0.4311(3) 0.4172(6) 0.1464(5) 0.107(2) Uani 1 1 d . . . . .
H8C H 0.433259 0.439406 0.198657 0.128 Uiso 1 1 d R U . . .
H8D H 0.407339 0.374776 0.113987 0.128 Uiso 1 1 d R U . . .
C1 C 0.3701(2) 0.7955(5) 0.7189(4) 0.0363(13) Uani 1 1 d . U . . .
C2 C 0.3784(2) 0.7438(5) 0.8098(4) 0.0362(13) Uani 1 1 d . U . . .
C3 C 0.4253(2) 0.6998(5) 0.8864(5) 0.0394(13) Uani 1 1 d . U . . .
H3 H 0.450750 0.703670 0.879216 0.047 Uiso 1 1 calc R U . . .
C4 C 0.4347(2) 0.6510(5) 0.9719(5) 0.0444(14) Uani 1 1 d . U . . .
C5 C 0.3965(2) 0.6465(6) 0.9829(5) 0.0565(17) Uani 1 1 d . U . . .
H5 H 0.402384 0.614395 1.040777 0.068 Uiso 1 1 calc R U . . .
C6 C 0.3501(2) 0.6896(6) 0.9080(6) 0.0599(18) Uani 1 1 d . U . . .
H6 H 0.324796 0.686261 0.915847 0.072 Uiso 1 1 calc R U . . .
C7 C 0.3407(2) 0.7381(5) 0.8210(5) 0.0486(16) Uani 1 1 d . U . . .
H7 H 0.309216 0.766445 0.770565 0.058 Uiso 1 1 calc R U . . .
C8 C 0.4844(2) 0.6062(5) 1.0484(5) 0.0457(15) Uani 1 1 d . U . . .
C9 C 0.5616(2) 0.5695(5) 1.1338(5) 0.0404(14) Uani 1 1 d . U . . .
C10 C 0.6136(2) 0.5655(5) 1.1664(5) 0.0394(13) Uani 1 1 d . U . . .
C11 C 0.6242(2) 0.6207(5) 1.1088(5) 0.0404(14) Uani 1 1 d . U . . .
H11 H 0.598662 0.658348 1.051857 0.048 Uiso 1 1 calc R U . . .
C12 C 0.6721(2) 0.6206(5) 1.1346(4) 0.0364(13) Uani 1 1 d . U . . .
C13 C 0.7101(2) 0.5635(5) 1.2191(4) 0.0373(13) Uani 1 1 d . U . . .
H13 H 0.742294 0.562597 1.237060 0.045 Uiso 1 1 calc R U . . .
C14 C 0.6997(2) 0.5077(5) 1.2768(5) 0.0375(13) Uani 1 1 d . U . . .
C15 C 0.6515(2) 0.5094(5) 1.2505(5) 0.0415(14) Uani 1 1 d . U . . .
H15 H 0.644930 0.472548 1.289820 0.050 Uiso 1 1 calc R U . . .
C16 C 0.6820(2) 0.6839(5) 1.0717(4) 0.0362(13) Uani 1 1 d . U . . .
C17 C 0.7408(2) 0.4456(5) 1.3687(5) 0.0416(14) Uani 1 1 d . U . . .
C18 C 0.4560(3) 0.9001(13) 0.5968(10) 0.074(4) Uani 0.584(11) 1 d D U P A 1
H18 H 0.464832 0.859580 0.652773 0.089 Uiso 0.584(11) 1 calc R U P A 1
C19 C 0.4914(3) 0.9228(14) 0.5829(11) 0.081(4) Uani 0.584(11) 1 d D U P A 1
H19 H 0.524819 0.903038 0.632918 0.097 Uiso 0.584(11) 1 calc R U P A 1
C20 C 0.4775(4) 0.9751(13) 0.4942(11) 0.069(3) Uani 0.584(11) 1 d D U P A 1
C21 C 0.4294(4) 1.0124(12) 0.4271(11) 0.073(3) Uani 0.584(11) 1 d D U P A 1
H21 H 0.420112 1.051320 0.369884 0.088 Uiso 0.584(11) 1 calc R U P A 1
C22 C 0.3949(3) 0.9922(12) 0.4445(10) 0.072(3) Uani 0.584(11) 1 d D U P A 1
H22 H 0.362146 1.016918 0.398093 0.087 Uiso 0.584(11) 1 calc R U P A 1
C18' C 0.4460(6) 0.8727(11) 0.5587(18) 0.067(4) Uani 0.416(11) 1 d D U P A 2
H18' H 0.447571 0.810656 0.585828 0.081 Uiso 0.416(11) 1 calc R U P A 2
C19' C 0.4824(6) 0.8996(11) 0.548(2) 0.075(5) Uani 0.416(11) 1 d D U P A 2
H19' H 0.504115 0.852413 0.553798 0.090 Uiso 0.416(11) 1 calc R U P A 2
C20' C 0.4860(6) 0.9984(12) 0.530(2) 0.075(5) Uani 0.416(11) 1 d D U P A 2
C21' C 0.4461(6) 1.0606(11) 0.4957(19) 0.075(4) Uani 0.416(11) 1 d D U P A 2
H21' H 0.442071 1.119562 0.461263 0.090 Uiso 0.416(11) 1 calc R U P A 2
C22' C 0.4121(6) 1.0341(9) 0.5136(19) 0.078(4) Uani 0.416(11) 1 d D U P A 2
H22' H 0.392455 1.081930 0.514657 0.094 Uiso 0.416(11) 1 calc R U P A 2
O7 O 0.3563(3) 1.0377(6) 0.6208(7) 0.078(2) Uani 0.742(7) 1 d D U P B 1
N5 N 0.3209(4) 1.1453(8) 0.6703(10) 0.115(4) Uani 0.742(7) 1 d D U P B 1
C23 C 0.3256(4) 1.0570(7) 0.6367(10) 0.094(4) Uani 0.742(7) 1 d D U P B 1
H23 H 0.303632 1.006636 0.624595 0.113 Uiso 0.742(7) 1 calc R U P B 1
C25 C 0.2895(6) 1.1559(13) 0.7047(14) 0.142(5) Uani 0.742(7) 1 d D U P B 1
H25A H 0.263107 1.106969 0.669984 0.213 Uiso 0.742(7) 1 calc R U P B 1
H25B H 0.274734 1.220942 0.686813 0.213 Uiso 0.742(7) 1 calc R U P B 1
H25C H 0.309970 1.146686 0.779722 0.213 Uiso 0.742(7) 1 calc R U P B 1
C24 C 0.3595(6) 1.2236(9) 0.7077(17) 0.202(9) Uani 0.742(7) 1 d D U P B 1
H24A H 0.392353 1.197315 0.762518 0.304 Uiso 0.742(7) 1 calc R U P B 1
H24B H 0.352368 1.278388 0.734866 0.304 Uiso 0.742(7) 1 calc R U P B 1
H24C H 0.358810 1.245724 0.649985 0.304 Uiso 0.742(7) 1 calc R U P B 1
O7' O 0.3266(8) 1.0314(13) 0.585(2) 0.100(5) Uani 0.258(7) 1 d D U P B 2
C23' C 0.2851(8) 1.0151(13) 0.565(2) 0.109(6) Uani 0.258(7) 1 d D U P B 2
H23' H 0.271666 0.952654 0.537230 0.131 Uiso 0.258(7) 1 calc R U P B 2
N5' N 0.2563(8) 1.0747(17) 0.577(2) 0.128(8) Uani 0.258(7) 1 d D U P B 2
C25' C 0.2018(8) 1.052(2) 0.518(2) 0.081(7) Uani 0.258(7) 1 d D U P B 2
H25D H 0.189401 1.019364 0.452787 0.121 Uiso 0.258(7) 1 calc R U P B 2
H25E H 0.183484 1.113087 0.502165 0.121 Uiso 0.258(7) 1 calc R U P B 2
H25F H 0.197251 1.010276 0.559377 0.121 Uiso 0.258(7) 1 calc R U P B 2
C24' C 0.2723(11) 1.1773(19) 0.612(4) 0.147(12) Uani 0.258(7) 1 d D U P B 2
H24D H 0.285963 1.193222 0.683099 0.220 Uiso 0.258(7) 1 d R U P B 2
H24E H 0.242773 1.217061 0.563869 0.220 Uiso 0.258(7) 1 d R U P B 2
H24F H 0.297093 1.190571 0.601459 0.220 Uiso 0.258(7) 1 d R U P B 2

loop_
_atom_site_aniso_label
_atom_site_aniso_U_11
_atom_site_aniso_U_22
_atom_site_aniso_U_33
_atom_site_aniso_U_23
_atom_site_aniso_U_13
_atom_site_aniso_U_12
Cd1 0.0268(2) 0.0400(3) 0.0411(3) 0.00479(19) 0.0204(2) -0.00017(18)
Cd2 0.0185(3) 0.0307(3) 0.0274(3) 0.0041(2) 0.0122(2) 0.0001(2)
N1 0.038(3) 0.083(4) 0.102(4) 0.046(3) 0.042(3) 0.009(3)
N2 0.026(2) 0.057(3) 0.047(3) 0.019(2) 0.020(2) 0.007(2)
N3 0.032(2) 0.066(4) 0.049(3) 0.023(3) 0.023(2) 0.008(2)
N4 0.035(2) 0.068(4) 0.048(3) 0.022(3) 0.024(2) 0.003(3)
O1 0.0232(17) 0.045(2) 0.035(2) 0.0002(18) 0.0136(16) -0.0021(17)
O2 0.0291(19) 0.064(3) 0.038(2) 0.008(2) 0.0177(17) 0.0005(19)
O3 0.043(2) 0.045(3) 0.046(2) 0.019(2) 0.025(2) 0.014(2)
O4 0.033(2) 0.083(4) 0.070(3) 0.038(3) 0.026(2) 0.017(2)
O5 0.031(2) 0.057(3) 0.048(2) 0.012(2) 0.0259(19) 0.000(2)
O6 0.034(2) 0.067(3) 0.055(3) 0.030(2) 0.023(2) 0.004(2)
O8 0.109(5) 0.143(6) 0.077(4) -0.056(4) 0.062(4) -0.064(5)
C1 0.028(3) 0.041(3) 0.036(3) -0.005(2) 0.018(2) 0.000(2)
C2 0.027(3) 0.042(3) 0.036(3) 0.001(2) 0.018(2) 0.001(2)
C3 0.024(2) 0.049(3) 0.042(3) 0.004(3) 0.018(2) 0.001(2)
C4 0.030(3) 0.056(4) 0.040(3) 0.015(3) 0.017(2) 0.006(3)
C5 0.041(3) 0.084(5) 0.050(3) 0.021(3) 0.031(3) 0.010(3)
C6 0.037(3) 0.090(5) 0.059(4) 0.022(4) 0.032(3) 0.015(3)
C7 0.029(3) 0.069(4) 0.047(3) 0.011(3) 0.022(3) 0.010(3)
C8 0.029(3) 0.059(4) 0.046(3) 0.016(3) 0.022(2) 0.005(3)
C9 0.029(3) 0.049(3) 0.040(3) 0.014(3) 0.020(2) 0.005(3)
C10 0.030(3) 0.047(3) 0.041(3) 0.011(3) 0.022(2) 0.001(2)
C11 0.031(3) 0.048(3) 0.040(3) 0.012(3) 0.021(2) 0.005(3)
C12 0.034(3) 0.040(3) 0.036(3) 0.007(2) 0.022(2) 0.002(2)
C13 0.030(2) 0.044(3) 0.039(3) 0.008(2) 0.021(2) 0.005(2)
C14 0.029(3) 0.040(3) 0.042(3) 0.012(2) 0.020(2) 0.005(2)
C15 0.032(3) 0.047(3) 0.044(3) 0.015(3) 0.023(2) 0.002(2)
C16 0.028(3) 0.043(3) 0.032(3) 0.002(2) 0.015(2) -0.003(3)
C17 0.032(3) 0.041(4) 0.046(3) 0.014(3) 0.021(3) 0.008(3)
C18 0.039(5) 0.085(6) 0.088(6) 0.043(5) 0.034(4) 0.008(5)
C19 0.037(5) 0.093(6) 0.097(6) 0.052(5) 0.034(5) 0.010(5)
C20 0.035(5) 0.084(6) 0.094(6) 0.050(5) 0.043(4) 0.015(5)
C21 0.038(5) 0.088(6) 0.088(6) 0.049(5) 0.036(4) 0.009(5)
C22 0.030(4) 0.090(6) 0.092(6) 0.050(5) 0.035(4) 0.011(4)
C18' 0.034(5) 0.072(6) 0.086(6) 0.041(5) 0.032(5) 0.005(5)
C19' 0.035(5) 0.080(7) 0.100(7) 0.043(6) 0.037(5) 0.006(5)
C20' 0.035(5) 0.079(7) 0.098(7) 0.043(6) 0.035(5) 0.005(5)
C21' 0.036(5) 0.079(7) 0.102(7) 0.047(6) 0.038(5) 0.007(5)
C22' 0.045(5) 0.078(6) 0.096(6) 0.032(5) 0.036(5) 0.007(5)
O7 0.070(4) 0.061(4) 0.097(4) -0.020(3) 0.048(3) -0.009(3)
N5 0.117(6) 0.097(6) 0.124(6) -0.036(6) 0.070(5) 0.005(6)
C23 0.099(6) 0.076(6) 0.080(6) -0.039(5) 0.041(5) -0.009(5)
C25 0.147(10) 0.155(11) 0.135(10) -0.028(9) 0.092(8) 0.011(9)
C24 0.169(12) 0.141(12) 0.185(12) -0.037(11) 0.052(11) -0.011(11)
O7' 0.076(6) 0.086(6) 0.089(6) -0.009(6) 0.027(6) 0.001(6)
C23' 0.081(7) 0.082(7) 0.096(7) -0.010(7) 0.020(7) -0.002(7)
N5' 0.110(9) 0.101(9) 0.117(9) -0.028(8) 0.042(8) 0.005(8)
C25' 0.106(12) 0.089(14) 0.094(12) -0.016(11) 0.085(10) 0.007(12)
C24' 0.122(13) 0.122(14) 0.111(13) -0.018(13) 0.029(13) -0.008(13)

loop_
_atom_type_symbol
_atom_type_description
_atom_type_scat_dispersion_real
_atom_type_scat_dispersion_imag
_atom_type_scat_source
C C 0.0033 0.0016 'International Tables Vol C Tables 4.2.6.8 and 6.1.1.4'
H H 0.0000 0.0000 'International Tables Vol C Tables 4.2.6.8 and 6.1.1.4'
O O 0.0106 0.0060 'International Tables Vol C Tables 4.2.6.8 and 6.1.1.4'
N N 0.0061 0.0033 'International Tables Vol C Tables 4.2.6.8 and 6.1.1.4'
Cd Cd -0.8075 1.2024 'International Tables Vol C Tables 4.2.6.8 and 6.1.1.4'

loop_
_geom_angle_atom_site_label_1
_geom_angle_atom_site_label_2
_geom_angle_atom_site_label_3
_geom_angle
_geom_angle_site_symmetry_1
_geom_angle_site_symmetry_3
_geom_angle_publ_flag
O4 Cd1 N1 95.83(18) 3_454 . ?
O4 Cd1 O6 100.68(19) 3_454 2_656 ?
N1 Cd1 O6 88.3(2) . 2_656 ?
O4 Cd1 O7 90.5(3) 3_454 . ?
N1 Cd1 O7 89.6(3) . . ?
O6 Cd1 O7 168.8(3) 2_656 . ?
O4 Cd1 O7' 76.3(7) 3_454 . ?
N1 Cd1 O7' 104.9(6) . . ?
O6 Cd1 O7' 166.7(6) 2_656 . ?
O4 Cd1 O1 112.87(15) 3_454 . ?
N1 Cd1 O1 151.28(17) . . ?
O6 Cd1 O1 87.47(17) 2_656 . ?
O7 Cd1 O1 89.1(2) . . ?
O7' Cd1 O1 81.9(7) . . ?
O4 Cd1 O2 168.09(15) 3_454 . ?
N1 Cd1 O2 96.04(17) . . ?
O6 Cd1 O2 80.64(17) 2_656 . ?
O7 Cd1 O2 88.6(3) . . ?
O7' Cd1 O2 99.7(7) . . ?
O1 Cd1 O2 55.25(13) . . ?
O4 Cd1 C1 140.87(17) 3_454 . ?
N1 Cd1 C1 123.30(18) . . ?
O6 Cd1 C1 82.38(18) 2_656 . ?
O7 Cd1 C1 89.6(3) . . ?
O7' Cd1 C1 91.8(7) . . ?
O1 Cd1 C1 28.00(14) . . ?
O2 Cd1 C1 27.27(14) . . ?
O4 Cd1 Cd2 78.41(13) 3_454 . ?
N1 Cd1 Cd2 157.7(2) . . ?
O6 Cd1 Cd2 71.86(11) 2_656 . ?
O7 Cd1 Cd2 111.9(2) . . ?
O7' Cd1 Cd2 94.8(6) . . ?
O1 Cd1 Cd2 41.18(9) . . ?
O2 Cd1 Cd2 90.91(10) . . ?
C1 Cd1 Cd2 65.41(12) . . ?
O3 Cd2 O3 180.0 5_667 3_454 ?
O3 Cd2 O1 92.20(15) 5_667 . ?
O3 Cd2 O1 87.80(15) 3_454 . ?
O3 Cd2 O1 87.80(15) 5_667 7_566 ?
O3 Cd2 O1 92.20(15) 3_454 7_566 ?
O1 Cd2 O1 180.0 . 7_566 ?
O3 Cd2 O5 94.32(16) 5_667 8_465 ?
O3 Cd2 O5 85.68(16) 3_454 8_465 ?
O1 Cd2 O5 79.98(14) . 8_465 ?
O1 Cd2 O5 100.02(14) 7_566 8_465 ?
O3 Cd2 O5 85.68(16) 5_667 2_656 ?
O3 Cd2 O5 94.32(16) 3_454 2_656 ?
O1 Cd2 O5 100.02(14) . 2_656 ?
O1 Cd2 O5 79.98(13) 7_566 2_656 ?
O5 Cd2 O5 180.0 8_465 2_656 ?
O3 Cd2 Cd1 63.36(11) 5_667 7_566 ?
O3 Cd2 Cd1 116.64(11) 3_454 7_566 ?
O1 Cd2 Cd1 139.05(10) . 7_566 ?
O1 Cd2 Cd1 40.94(10) 7_566 7_566 ?
O5 Cd2 Cd1 70.48(10) 8_465 7_566 ?
O5 Cd2 Cd1 109.52(10) 2_656 7_566 ?
O3 Cd2 Cd1 116.64(11) 5_667 . ?
O3 Cd2 Cd1 63.36(11) 3_454 . ?
O1 Cd2 Cd1 40.95(10) . . ?
O1 Cd2 Cd1 139.06(10) 7_566 . ?
O5 Cd2 Cd1 109.52(10) 8_465 . ?
O5 Cd2 Cd1 70.48(10) 2_656 . ?
Cd1 Cd2 Cd1 180.0 7_566 . ?
C18' N1 C22' 119.1(8) . . ?
C18 N1 C22 118.7(6) . . ?
C18' N1 Cd1 119.7(6) . . ?
C18 N1 Cd1 120.6(5) . . ?
C22' N1 Cd1 119.6(6) . . ?
C22 N1 Cd1 120.2(4) . . ?
C8 N2 C9 103.4(5) . . ?
C8 N3 N4 106.3(5) . . ?
C9 N4 N3 106.1(5) . . ?
C1 O1 Cd1 94.8(3) . . ?
C1 O1 Cd2 141.4(4) . . ?
Cd1 O1 Cd2 97.87(14) . . ?
C1 O2 Cd1 89.2(3) . . ?
C17 O3 Cd2 135.8(4) . 3_546 ?
C17 O4 Cd1 117.7(4) . 3_546 ?
C16 O5 Cd2 128.5(4) . 2_656 ?
C16 O6 Cd1 124.0(4) . 2_656 ?
O2 C1 O1 120.6(5) . . ?
O2 C1 C2 120.1(5) . . ?
O1 C1 C2 119.2(5) . . ?
O2 C1 Cd1 63.5(3) . . ?
O1 C1 Cd1 57.2(3) . . ?
C2 C1 Cd1 176.3(4) . . ?
C7 C2 C3 119.0(6) . . ?
C7 C2 C1 121.4(5) . . ?
C3 C2 C1 119.6(5) . . ?
C4 C3 C2 121.7(5) . . ?
C3 C4 C5 118.8(6) . . ?
C3 C4 C8 118.7(5) . . ?
C5 C4 C8 122.5(6) . . ?
C6 C5 C4 120.2(6) . . ?
C5 C6 C7 120.6(6) . . ?
C2 C7 C6 119.7(6) . . ?
N2 C8 N3 112.0(5) . . ?
N2 C8 C4 123.8(6) . . ?
N3 C8 C4 124.3(5) . . ?
N4 C9 N2 112.2(5) . . ?
N4 C9 C10 125.0(5) . . ?
N2 C9 C10 122.8(5) . . ?
C15 C10 C11 119.1(5) . . ?
C15 C10 C9 122.8(5) . . ?
C11 C10 C9 118.0(5) . . ?
C12 C11 C10 121.3(5) . . ?
C11 C12 C13 119.4(5) . . ?
C11 C12 C16 119.4(5) . . ?
C13 C12 C16 121.3(5) . . ?
C12 C13 C14 119.5(5) . . ?
C13 C14 C15 120.3(5) . . ?
C13 C14 C17 119.9(5) . . ?
C15 C14 C17 119.8(5) . . ?
C10 C15 C14 120.3(5) . . ?
O5 C16 O6 124.9(6) . . ?
O5 C16 C12 119.3(5) . . ?
O6 C16 C12 115.8(5) . . ?
O4 C17 O3 125.3(6) . . ?
O4 C17 C14 117.4(6) . . ?
O3 C17 C14 117.3(5) . . ?
N1 C18 C19 120.9(7) . . ?
C18 C19 C20 120.1(6) . . ?
C21 C20 C19 119.0(6) . . ?
C21 C20 C20 121.5(12) . 5_676 ?
C19 C20 C20 113.9(12) . 5_676 ?
C20 C21 C22 119.9(6) . . ?
C21 C22 N1 121.1(6) . . ?
N1 C18' C19' 120.6(9) . . ?
C18' C19' C20' 118.8(8) . . ?
C21' C20' C19' 118.5(8) . . ?
C21' C20' C20' 120.1(18) . 5_676 ?
C19' C20' C20' 107.3(18) . 5_676 ?
C20' C21' C22' 119.1(8) . . ?
N1 C22' C21' 118.8(9) . . ?
C23 O7 Cd1 117.4(6) . . ?
C23 N5 C25 121.4(8) . . ?
C23 N5 C24 120.1(7) . . ?
C25 N5 C24 115.4(7) . . ?
O7 C23 N5 125.8(8) . . ?
C23' O7' Cd1 106.3(10) . . ?
O7' C23' N5' 129.8(10) . . ?
C23' N5' C24' 119.1(8) . . ?
C23' N5' C25' 119.5(9) . . ?
C24' N5' C25' 117.0(9) . . ?

loop_
_geom_bond_atom_site_label_1
_geom_bond_atom_site_label_2
_geom_bond_distance
_geom_bond_site_symmetry_2
_geom_bond_publ_flag
Cd1 O4 2.223(4) 3_454 ?
Cd1 N1 2.245(4) . ?
Cd1 O6 2.267(5) 2_656 ?
Cd1 O7 2.270(7) . ?
Cd1 O7' 2.283(10) . ?
Cd1 O1 2.292(4) . ?
Cd1 O2 2.434(4) . ?
Cd1 C1 2.719(6) . ?
Cd1 Cd2 3.4648(5) . ?
Cd2 O3 2.252(4) 5_667 ?
Cd2 O3 2.252(4) 3_454 ?
Cd2 O1 2.303(4) . ?
Cd2 O1 2.303(4) 7_566 ?
Cd2 O5 2.323(4) 8_465 ?
Cd2 O5 2.323(4) 2_656 ?
N1 C18' 1.359(9) . ?
N1 C18 1.363(7) . ?
N1 C22' 1.371(9) . ?
N1 C22 1.378(7) . ?
N2 C8 1.339(8) . ?
N2 C9 1.351(7) . ?
N3 C8 1.341(8) . ?
N3 N4 1.366(7) . ?
N4 C9 1.332(8) . ?
O1 C1 1.281(6) . ?
O2 C1 1.246(7) . ?
O3 C17 1.254(7) . ?
O4 C17 1.251(7) . ?
O5 C16 1.241(7) . ?
O6 C16 1.252(7) . ?
C1 C2 1.481(8) . ?
C2 C7 1.384(8) . ?
C2 C3 1.401(8) . ?
C3 C4 1.372(8) . ?
C4 C5 1.396(9) . ?
C4 C8 1.463(8) . ?
C5 C6 1.381(9) . ?
C6 C7 1.392(9) . ?
C9 C10 1.482(8) . ?
C10 C15 1.378(8) . ?
C10 C11 1.391(8) . ?
C11 C12 1.390(8) . ?
C12 C13 1.390(8) . ?
C12 C16 1.509(8) . ?
C13 C14 1.395(8) . ?
C14 C15 1.395(8) . ?
C14 C17 1.509(8) . ?
C18 C19 1.371(8) . ?
C19 C20 1.388(8) . ?
C20 C21 1.370(8) . ?
C20 C20 1.56(2) 5_676 ?
C21 C22 1.374(8) . ?
C18' C19' 1.375(9) . ?
C19' C20' 1.388(9) . ?
C20' C21' 1.376(9) . ?
C20' C20' 1.70(4) 5_676 ?
C21' C22' 1.381(9) . ?
O7 C23 1.232(8) . ?
N5 C23 1.355(7) . ?
N5 C25 1.466(8) . ?
N5 C24 1.481(8) . ?
O7' C23' 1.235(9) . ?
C23' N5' 1.359(8) . ?
N5' C24' 1.465(9) . ?
N5' C25' 1.481(9) . ?

loop_
_geom_hbond_atom_site_label_D
_geom_hbond_atom_site_label_H
_geom_hbond_atom_site_label_A
_geom_hbond_distance_DH
_geom_hbond_distance_HA
_geom_hbond_distance_DA
_geom_hbond_angle_DHA
_geom_hbond_site_symmetry_A
_geom_hbond_publ_flag
O8 H8D O6 0.85 2.14 2.958(8) 162.1 5_666 yes
O8 H8C N4 0.85 1.96 2.775(8) 161.8 2_656 yes
